data_7215485
loop_
_publ_author_name
'Hsu, Wayne'
'Li, Yu-Sian'
'He, Hsiu-Yi'
'Chen, Kuan-Ting'
'Wu, Hong-Sheng'
'Proserpio, Davide M.'
'Chen, Jhy-Der'
'Wang, Ju-Chun'

_publ_section_title
;
 Stepwise formation of heteronuclear coordination networks based on
 quadruple-bonded dimolybdenum units containing formamidinate ligands
;
_journal_issue 32
_journal_name_full CrystEngComm
_journal_page_first 7385
_journal_paper_doi 10.1039/C4CE00474D
_journal_volume 16
_journal_year 2014
_chemical_formula_sum 'C22.5 H20 Br2 Hg Mo N8 O0.5'
_chemical_formula_weight 866.82
_chemical_name_systematic
; 
 ? 
;
_space_group_IT_number 14
_symmetry_cell_setting monoclinic
_symmetry_space_group_name_Hall '-P 2yn'
_symmetry_space_group_name_H-M 'P 1 21/n 1'
_atom_sites_solution_hydrogens geom
_atom_sites_solution_primary direct
_atom_sites_solution_secondary difmap
_audit_creation_method SHELXL-97
_cell_angle_alpha 90.00
_cell_angle_beta 101.615(3)
_cell_angle_gamma 90.00
_cell_formula_units_Z 4
_cell_length_a 14.9903(8)
_cell_length_b 9.2196(5)
_cell_length_c 20.0369(11)
_cell_measurement_reflns_used 9952
_cell_measurement_temperature 296(2)
_cell_measurement_theta_max 27.73
_cell_measurement_theta_min 2.44
_cell_volume 2712.5(3)
_computing_cell_refinement 'Bruker SAINT'
_computing_data_collection 'Bruker APEX2'
_computing_data_reduction 'Bruker SAINT'
_computing_molecular_graphics 'Bruker SHELXTL'
_computing_publication_material 'Bruker SHELXTL'
_computing_structure_refinement 'SHELXL-97 (Sheldrick, 1997)'
_computing_structure_solution 'SHELXS-97 (Sheldrick, 1990)'
_diffrn_ambient_temperature 296(2)
_diffrn_measured_fraction_theta_full 1.000
_diffrn_measured_fraction_theta_max 1.000
_diffrn_measurement_device_type 'Bruker APEX-II CCD'
_diffrn_measurement_method '\f and \w scans'
_diffrn_radiation_monochromator graphite
_diffrn_radiation_source 'fine-focus sealed tube'
_diffrn_radiation_type MoK\a
_diffrn_radiation_wavelength 0.71073
_diffrn_reflns_av_R_equivalents 0.0826
_diffrn_reflns_av_sigmaI/netI 0.0611
_diffrn_reflns_limit_h_max 18
_diffrn_reflns_limit_h_min -18
_diffrn_reflns_limit_k_max 11
_diffrn_reflns_limit_k_min -10
_diffrn_reflns_limit_l_max 24
_diffrn_reflns_limit_l_min -23
_diffrn_reflns_number 39876
_diffrn_reflns_theta_full 26.00
_diffrn_reflns_theta_max 26.00
_diffrn_reflns_theta_min 1.56
_diffrn_standards_number 0
_exptl_absorpt_coefficient_mu 9.090
_exptl_absorpt_correction_T_max 0.6593
_exptl_absorpt_correction_T_min 0.1218
_exptl_absorpt_correction_type multi-scan
_exptl_absorpt_process_details 'sadabs v2008/1(bruker axs, 2008)'
_exptl_crystal_colour yellow
_exptl_crystal_density_diffrn 2.123
_exptl_crystal_density_method 'not measured'
_exptl_crystal_description plate
_exptl_crystal_F_000 1628
_exptl_crystal_size_max 0.40
_exptl_crystal_size_mid 0.20
_exptl_crystal_size_min 0.05
_refine_diff_density_max 1.334
_refine_diff_density_min -0.922
_refine_diff_density_rms 0.183
_refine_ls_extinction_method none
_refine_ls_goodness_of_fit_ref 1.025
_refine_ls_hydrogen_treatment constr
_refine_ls_matrix_type full
_refine_ls_number_parameters 325
_refine_ls_number_reflns 5344
_refine_ls_number_restraints 0
_refine_ls_restrained_S_all 1.025
_refine_ls_R_factor_all 0.0770
_refine_ls_R_factor_gt 0.0458
_refine_ls_shift/su_max 0.002
_refine_ls_shift/su_mean 0.000
_refine_ls_structure_factor_coef Fsqd
_refine_ls_weighting_details 'calc w=1/[\s^2^(Fo^2^)+(0.0701P)^2^+2.4888P] where P=(Fo^2^+2Fc^2^)/3'
_refine_ls_weighting_scheme calc
_refine_ls_wR_factor_gt 0.1127
_refine_ls_wR_factor_ref 0.1275
_reflns_number_gt 3862
_reflns_number_total 5344
_reflns_threshold_expression >2sigma(I)
_cod_data_source_file c4ce00474d2.cif
_cod_data_source_block 2
_cod_depositor_comments
;
The following automatic conversions were performed:

'_symmetry_cell_setting' value 'Monoclinic' changed to 'monoclinic'
according to
/usr/data/users/saulius/crontab/automatic-downloads/rss-feeds/RSC/lib/dictionaries/cif_core.dic
dictionary named 'cif_core.dic' version 2.4.2 from 2011-04-26.

Automatic conversion script
Id: cif_fix_values 2281 2013-09-26 08:29:07Z andrius 

 Adding full bibliography for 7215484--7215487.cif.
;
_cod_original_sg_symbol_H-M P2(1)/n
_cod_original_formula_sum 'C22.50 H20 Br2 Hg Mo N8 O0.50'
_cod_database_code 7215485

loop_
_symmetry_equiv_pos_as_xyz
'x, y, z'
'-x+1/2, y+1/2, -z+1/2'
'-x, -y, -z'
'x-1/2, -y-1/2, z-1/2'

loop_
_atom_site_label
_atom_site_type_symbol
_atom_site_fract_x
_atom_site_fract_y
_atom_site_fract_z
_atom_site_U_iso_or_equiv
_atom_site_adp_type
_atom_site_occupancy
_atom_site_symmetry_multiplicity
_atom_site_calc_flag
_atom_site_refinement_flags
Hg Hg 1.08587(2) 1.09906(4) 0.673203(18) 0.04721(15) Uani 1 1 d .
Mo Mo 0.54166(4) 1.06705(6) 0.53541(3) 0.02262(17) Uani 1 1 d .
Br1 Br 1.10390(10) 1.33307(14) 0.73302(7) 0.0887(4) Uani 1 1 d .
Br2 Br 1.16295(8) 0.93803(13) 0.60317(6) 0.0682(3) Uani 1 1 d .
N1 N 0.9298(4) 1.0594(7) 0.6253(4) 0.0381(17) Uani 1 1 d .
N2 N 0.6660(4) 0.9789(6) 0.5135(3) 0.0272(14) Uani 1 1 d .
N3 N 0.5749(4) 0.8447(6) 0.4304(3) 0.0269(14) Uani 1 1 d .
N4 N 0.5677(5) 0.5813(8) 0.2575(4) 0.0460(19) Uani 1 1 d .
N5 N 0.7420(6) 1.5628(9) 0.4818(5) 0.067(3) Uani 1 1 d .
N6 N 0.5451(4) 1.2304(6) 0.4584(3) 0.0312(15) Uani 1 1 d .
N7 N 0.4480(4) 1.0857(6) 0.3827(3) 0.0313(15) Uani 1 1 d .
N8 N 0.2618(8) 1.0563(11) 0.1944(5) 0.077(3) Uani 1 1 d .
C1 C 0.8636(6) 1.1574(9) 0.6199(4) 0.042(2) Uani 1 1 d .
H1A H 0.8769 1.2463 0.6416 0.051 Uiso 1 1 calc R
C2 C 0.7771(5) 1.1343(8) 0.5841(4) 0.0355(19) Uani 1 1 d .
H2A H 0.7334 1.2068 0.5816 0.043 Uiso 1 1 calc R
C3 C 0.7544(5) 1.0030(8) 0.5516(3) 0.0265(16) Uani 1 1 d .
C4 C 0.8220(6) 0.8999(8) 0.5593(4) 0.0360(19) Uani 1 1 d .
H4A H 0.8096 0.8084 0.5403 0.043 Uiso 1 1 calc R
C5 C 0.9077(6) 0.9318(8) 0.5950(4) 0.041(2) Uani 1 1 d .
H5A H 0.9526 0.8610 0.5984 0.050 Uiso 1 1 calc R
C6 C 0.6562(5) 0.8858(8) 0.4636(4) 0.0275(16) Uani 1 1 d .
H6A H 0.7077 0.8474 0.4511 0.033 Uiso 1 1 calc R
C7 C 0.5038(7) 0.5796(9) 0.2928(5) 0.044(2) Uani 1 1 d .
H7A H 0.4563 0.5143 0.2796 0.053 Uiso 1 1 calc R
C8 C 0.5008(6) 0.6672(8) 0.3486(4) 0.0344(18) Uani 1 1 d .
H8A H 0.4514 0.6637 0.3702 0.041 Uiso 1 1 calc R
C9 C 0.5729(5) 0.7597(8) 0.3712(4) 0.0300(17) Uani 1 1 d .
C10 C 0.6382(6) 0.7685(11) 0.3316(4) 0.053(2) Uani 1 1 d .
H10A H 0.6855 0.8350 0.3427 0.063 Uiso 1 1 calc R
C11 C 0.6338(7) 0.6801(12) 0.2761(5) 0.064(3) Uani 1 1 d .
H11A H 0.6785 0.6889 0.2502 0.077 Uiso 1 1 calc R
C12 C 0.7356(7) 1.4644(12) 0.4323(6) 0.067(3) Uani 1 1 d .
H12A H 0.7763 1.4699 0.4030 0.080 Uiso 1 1 calc R
C13 C 0.6713(6) 1.3540(10) 0.4223(5) 0.050(2) Uani 1 1 d .
H13A H 0.6698 1.2876 0.3871 0.060 Uiso 1 1 calc R
C14 C 0.6098(6) 1.3432(8) 0.4645(4) 0.0349(19) Uani 1 1 d .
C15 C 0.6163(7) 1.4468(9) 0.5149(4) 0.048(2) Uani 1 1 d .
H15A H 0.5757 1.4463 0.5444 0.057 Uiso 1 1 calc R
C16 C 0.6824(8) 1.5498(10) 0.5211(5) 0.060(3) Uani 1 1 d .
H16A H 0.6855 1.6167 0.5562 0.073 Uiso 1 1 calc R
C17 C 0.4978(5) 1.2047(8) 0.3958(4) 0.0326(18) Uani 1 1 d .
H17A H 0.4998 1.2708 0.3611 0.039 Uiso 1 1 calc R
C18 C 0.3392(11) 0.9757(12) 0.2061(6) 0.085(4) Uani 1 1 d .
H18A H 0.3514 0.9148 0.1721 0.102 Uiso 1 1 calc R
C19 C 0.4012(9) 0.9825(12) 0.2688(5) 0.078(4) Uani 1 1 d .
H19A H 0.4520 0.9221 0.2767 0.093 Uiso 1 1 calc R
C20 C 0.3878(6) 1.0759(9) 0.3179(4) 0.038(2) Uani 1 1 d .
C21 C 0.3120(7) 1.1627(16) 0.3029(5) 0.080(4) Uani 1 1 d .
H21A H 0.3011 1.2327 0.3337 0.096 Uiso 1 1 calc R
C22 C 0.2523(8) 1.1445(18) 0.2414(6) 0.095(5) Uani 1 1 d .
H22A H 0.2002 1.2019 0.2335 0.114 Uiso 1 1 calc R
C23 C 0.9952(18) 0.627(3) 0.4867(12) 0.078(7) Uani 0.50 1 d P
H23A H 1.0495 0.6854 0.4944 0.093 Uiso 0.50 1 d PR
H23B H 0.9453 0.6944 0.4756 0.093 Uiso 0.50 1 d PR
H23C H 0.9986 0.5664 0.4484 0.093 Uiso 0.50 1 d PR
O O 0.9854(13) 0.532(4) 0.5542(12) 0.159(11) Uani 0.50 1 d P

loop_
_atom_site_aniso_label
_atom_site_aniso_U_11
_atom_site_aniso_U_22
_atom_site_aniso_U_33
_atom_site_aniso_U_23
_atom_site_aniso_U_13
_atom_site_aniso_U_12
Hg 0.0363(2) 0.0591(3) 0.0411(2) 0.00942(16) -0.00438(15) -0.01137(16)
Mo 0.0214(3) 0.0208(3) 0.0223(3) -0.0034(2) -0.0036(2) -0.0022(2)
Br1 0.0944(10) 0.0675(8) 0.0963(10) -0.0155(7) 0.0003(8) -0.0078(7)
Br2 0.0589(7) 0.0866(8) 0.0636(7) 0.0023(6) 0.0231(6) -0.0025(6)
N1 0.019(3) 0.044(4) 0.046(4) -0.004(3) -0.005(3) -0.003(3)
N2 0.024(3) 0.024(3) 0.032(3) -0.006(3) -0.001(3) -0.002(3)
N3 0.022(3) 0.025(3) 0.030(3) -0.006(3) -0.003(3) 0.000(3)
N4 0.035(4) 0.061(5) 0.042(4) -0.019(4) 0.007(3) -0.007(4)
N5 0.051(6) 0.053(5) 0.090(7) -0.003(5) -0.001(5) -0.027(4)
N6 0.028(3) 0.024(3) 0.036(4) 0.002(3) -0.006(3) -0.005(3)
N7 0.035(4) 0.028(3) 0.023(3) 0.001(3) -0.013(3) -0.008(3)
N8 0.088(8) 0.077(7) 0.048(6) 0.001(5) -0.026(5) -0.019(6)
C1 0.036(5) 0.033(4) 0.049(5) -0.009(4) -0.011(4) -0.005(4)
C2 0.022(4) 0.033(4) 0.048(5) -0.005(4) -0.002(4) 0.004(3)
C3 0.025(4) 0.029(4) 0.022(4) 0.001(3) -0.003(3) -0.003(3)
C4 0.034(5) 0.023(4) 0.044(5) -0.007(3) -0.007(4) -0.008(3)
C5 0.034(5) 0.032(5) 0.050(5) -0.002(4) -0.010(4) 0.007(4)
C6 0.026(4) 0.032(4) 0.022(4) -0.004(3) -0.001(3) 0.002(3)
C7 0.049(6) 0.034(5) 0.044(5) -0.008(4) -0.002(4) -0.013(4)
C8 0.040(5) 0.034(4) 0.027(4) -0.006(3) 0.002(4) -0.004(4)
C9 0.028(4) 0.029(4) 0.029(4) -0.002(3) -0.005(3) 0.002(3)
C10 0.043(5) 0.064(6) 0.050(5) -0.022(5) 0.007(4) -0.026(5)
C11 0.046(6) 0.098(8) 0.051(6) -0.026(6) 0.015(5) -0.011(6)
C12 0.044(6) 0.057(7) 0.102(9) -0.012(6) 0.020(6) -0.011(5)
C13 0.037(5) 0.037(5) 0.073(7) -0.015(5) 0.002(5) -0.004(4)
C14 0.036(5) 0.027(4) 0.036(4) 0.011(3) -0.007(4) 0.006(3)
C15 0.066(6) 0.036(5) 0.037(5) 0.000(4) 0.002(4) -0.009(4)
C16 0.089(9) 0.031(5) 0.048(6) -0.004(4) -0.017(6) -0.025(5)
C17 0.033(4) 0.035(4) 0.028(4) 0.010(3) 0.001(3) -0.003(3)
C18 0.145(13) 0.053(7) 0.045(7) -0.007(5) -0.009(7) -0.010(8)
C19 0.107(10) 0.055(7) 0.052(7) -0.006(5) -0.028(6) 0.018(6)
C20 0.039(5) 0.038(5) 0.031(4) 0.007(4) -0.007(4) -0.015(4)
C21 0.055(7) 0.133(11) 0.043(6) -0.008(6) -0.016(5) 0.033(7)
C22 0.057(8) 0.157(14) 0.056(8) 0.022(9) -0.022(6) 0.008(8)
C23 0.084(18) 0.080(16) 0.066(15) -0.005(13) 0.009(13) -0.003(14)
O 0.052(12) 0.31(4) 0.114(17) -0.04(2) 0.017(12) 0.022(17)

loop_
_atom_type_symbol
_atom_type_description
_atom_type_scat_dispersion_real
_atom_type_scat_dispersion_imag
_atom_type_scat_source
C C 0.0033 0.0016 'International Tables Vol C Tables 4.2.6.8 and 6.1.1.4'
H H 0.0000 0.0000 'International Tables Vol C Tables 4.2.6.8 and 6.1.1.4'
N N 0.0061 0.0033 'International Tables Vol C Tables 4.2.6.8 and 6.1.1.4'
Br Br -0.2901 2.4595 'International Tables Vol C Tables 4.2.6.8 and 6.1.1.4'
Mo Mo -1.6832 0.6857 'International Tables Vol C Tables 4.2.6.8 and 6.1.1.4'
Hg Hg -2.3894 9.2266 'International Tables Vol C Tables 4.2.6.8 and 6.1.1.4'
O O 0.0106 0.0060 'International Tables Vol C Tables 4.2.6.8 and 6.1.1.4'

loop_
_geom_angle_atom_site_label_1
_geom_angle_atom_site_label_2
_geom_angle_atom_site_label_3
_geom_angle
_geom_angle_site_symmetry_1
_geom_angle_site_symmetry_3
N1 Hg N4 86.4(2) . 4_676
N1 Hg Br1 109.61(17) . .
N4 Hg Br1 106.20(19) 4_676 .
N1 Hg Br2 102.26(17) . .
N4 Hg Br2 96.56(19) 4_676 .
Br1 Hg Br2 141.55(5) . .
Mo Mo N7 94.15(16) 3_676 3_676
Mo Mo N2 93.53(15) 3_676 .
N7 Mo N2 88.6(2) 3_676 .
Mo Mo N3 91.56(15) 3_676 3_676
N7 Mo N3 86.7(2) 3_676 3_676
N2 Mo N3 173.3(2) . 3_676
Mo Mo N6 91.41(15) 3_676 .
N7 Mo N6 173.8(2) 3_676 .
N2 Mo N6 88.4(2) . .
N3 Mo N6 95.8(2) 3_676 .
C1 N1 C5 116.7(7) . .
C1 N1 Hg 125.9(5) . .
C5 N1 Hg 117.0(5) . .
C6 N2 C3 117.9(6) . .
C6 N2 Mo 115.8(5) . .
C3 N2 Mo 126.0(5) . .
C6 N3 C9 116.3(6) . .
C6 N3 Mo 117.0(5) . 3_676
C9 N3 Mo 126.3(4) . 3_676
C7 N4 C11 116.2(8) . .
C7 N4 Hg 124.7(6) . 4_575
C11 N4 Hg 118.6(6) . 4_575
C16 N5 C12 115.3(8) . .
C17 N6 C14 116.1(6) . .
C17 N6 Mo 117.5(5) . .
C14 N6 Mo 124.5(4) . .
C17 N7 C20 117.5(6) . .
C17 N7 Mo 116.1(5) . 3_676
C20 N7 Mo 126.1(5) . 3_676
C22 N8 C18 116.2(10) . .
N1 C1 C2 123.4(7) . .
N1 C1 H1A 118.3 . .
C2 C1 H1A 118.3 . .
C1 C2 C3 120.1(7) . .
C1 C2 H2A 120.0 . .
C3 C2 H2A 120.0 . .
C4 C3 C2 116.4(7) . .
C4 C3 N2 123.0(6) . .
C2 C3 N2 120.6(6) . .
C5 C4 C3 120.2(7) . .
C5 C4 H4A 119.9 . .
C3 C4 H4A 119.9 . .
N1 C5 C4 123.2(7) . .
N1 C5 H5A 118.4 . .
C4 C5 H5A 118.4 . .
N2 C6 N3 121.8(7) . .
N2 C6 H6A 119.1 . .
N3 C6 H6A 119.1 . .
N4 C7 C8 125.4(8) . .
N4 C7 H7A 117.3 . .
C8 C7 H7A 117.3 . .
C9 C8 C7 118.3(8) . .
C9 C8 H8A 120.9 . .
C7 C8 H8A 120.9 . .
C10 C9 C8 116.5(7) . .
C10 C9 N3 123.4(7) . .
C8 C9 N3 120.0(7) . .
C11 C10 C9 120.6(8) . .
C11 C10 H10A 119.7 . .
C9 C10 H10A 119.7 . .
N4 C11 C10 122.7(9) . .
N4 C11 H11A 118.6 . .
C10 C11 H11A 118.6 . .
N5 C12 C13 123.4(11) . .
N5 C12 H12A 118.3 . .
C13 C12 H12A 118.3 . .
C14 C13 C12 119.7(9) . .
C14 C13 H13A 120.1 . .
C12 C13 H13A 120.1 . .
C13 C14 C15 116.3(8) . .
C13 C14 N6 122.3(8) . .
C15 C14 N6 121.4(8) . .
C16 C15 C14 119.5(10) . .
C16 C15 H15A 120.2 . .
C14 C15 H15A 120.2 . .
N5 C16 C15 125.6(10) . .
N5 C16 H16A 117.2 . .
C15 C16 H16A 117.2 . .
N7 C17 N6 120.5(7) . .
N7 C17 H17A 119.7 . .
N6 C17 H17A 119.7 . .
N8 C18 C19 121.2(11) . .
N8 C18 H18A 119.4 . .
C19 C18 H18A 119.4 . .
C20 C19 C18 120.7(11) . .
C20 C19 H19A 119.7 . .
C18 C19 H19A 119.7 . .
C19 C20 C21 116.8(9) . .
C19 C20 N7 122.8(8) . .
C21 C20 N7 120.4(8) . .
C20 C21 C22 118.9(12) . .
C20 C21 H21A 120.5 . .
C22 C21 H21A 120.5 . .
N8 C22 C21 126.1(13) . .
N8 C22 H22A 117.0 . .
C21 C22 H22A 117.0 . .
O C23 O 89.1(17) . 3_766
O C23 H23A 112.1 . .
O C23 H23A 109.3 3_766 .
O C23 H23B 109.9 . .
O C23 H23B 129.2 3_766 .
H23A C23 H23B 106.0 . .
O C23 H23C 111.7 . .
O C23 H23C 24.0 3_766 .
H23A C23 H23C 106.0 . .
H23B C23 H23C 110.9 . .
C23 O C23 90.9(17) . 3_766

loop_
_geom_bond_atom_site_label_1
_geom_bond_atom_site_label_2
_geom_bond_distance
_geom_bond_site_symmetry_2
Hg N1 2.372(6) .
Hg N4 2.425(7) 4_676
Hg Br1 2.4564(13) .
Hg Br2 2.4821(12) .
Mo Mo 2.0948(11) 3_676
Mo N7 2.145(6) 3_676
Mo N2 2.157(6) .
Mo N3 2.161(6) 3_676
Mo N6 2.164(6) .
N1 C1 1.330(10) .
N1 C5 1.334(10) .
N2 C6 1.303(9) .
N2 C3 1.407(9) .
N3 C6 1.321(9) .
N3 C9 1.416(9) .
N3 Mo 2.161(6) 3_676
N4 C7 1.300(12) .
N4 C11 1.342(12) .
N4 Hg 2.425(7) 4_575
N5 C16 1.311(14) .
N5 C12 1.333(14) .
N6 C17 1.332(9) .
N6 C14 1.410(10) .
N7 C17 1.323(9) .
N7 C20 1.427(9) .
N7 Mo 2.145(6) 3_676
N8 C22 1.273(17) .
N8 C18 1.358(16) .
C1 C2 1.367(11) .
C1 H1A 0.9300 .
C2 C3 1.384(10) .
C2 H2A 0.9300 .
C3 C4 1.376(11) .
C4 C5 1.370(11) .
C4 H4A 0.9300 .
C5 H5A 0.9300 .
C6 H6A 0.9300 .
C7 C8 1.387(11) .
C7 H7A 0.9300 .
C8 C9 1.380(10) .
C8 H8A 0.9300 .
C9 C10 1.380(12) .
C10 C11 1.370(12) .
C10 H10A 0.9300 .
C11 H11A 0.9300 .
C12 C13 1.388(13) .
C12 H12A 0.9300 .
C13 C14 1.375(13) .
C13 H13A 0.9300 .
C14 C15 1.379(12) .
C15 C16 1.360(13) .
C15 H15A 0.9300 .
C16 H16A 0.9300 .
C17 H17A 0.9300 .
C18 C19 1.406(15) .
C18 H18A 0.9300 .
C19 C20 1.352(13) .
C19 H19A 0.9300 .
C20 C21 1.372(14) .
C21 C22 1.380(14) .
C21 H21A 0.9300 .
C22 H22A 0.9300 .
C23 O 1.64(3) .
C23 O 1.74(4) 3_766
C23 H23A 0.9598 .
C23 H23B 0.9601 .
C23 H23C 0.9600 .
O C23 1.74(4) 3_766
